data_2225883
loop_
_publ_author_name
'Xie, Yun-Man'
'Li, Yu-Min'

_publ_section_title
;
 (1<i>H</i>-1,2,4-Triazol-1-yl)methyl 2-(2,4-dichlorophenoxy)acetate
;
_journal_coeditor_code HG2669
_journal_issue 5
_journal_name_full 'Acta Crystallographica Section E'
_journal_page_first o1122
_journal_paper_doi 10.1107/S1600536810012456
_journal_volume 66
_journal_year 2010
_chemical_formula_iupac 'C11 H9 Cl2 N3 O3'
_chemical_formula_moiety 'C11 H9 Cl2 N3 O3'
_chemical_formula_sum 'C11 H9 Cl2 N3 O3'
_chemical_formula_weight 302.11
_chemical_name_systematic
;
(1<i>H</i>-1,2,4-Triazol-1-yl)methyl 2-(2,4-dichlorophenoxy)acetate
;
_space_group_IT_number 14
_symmetry_cell_setting monoclinic
_symmetry_space_group_name_Hall '-P 2ybc'
_symmetry_space_group_name_H-M 'P 1 21/c 1'
_atom_sites_solution_hydrogens geom
_atom_sites_solution_primary direct
_atom_sites_solution_secondary difmap
_audit_creation_method SHELXL-97
_cell_angle_alpha 90.00
_cell_angle_beta 101.05(3)
_cell_angle_gamma 90.00
_cell_formula_units_Z 4
_cell_length_a 10.814(2)
_cell_length_b 6.4514(13)
_cell_length_c 18.698(4)
_cell_measurement_reflns_used 11868
_cell_measurement_temperature 293(2)
_cell_measurement_theta_max 27.36
_cell_measurement_theta_min 1.92
_cell_volume 1280.3(5)
_computing_cell_refinement 'RAPID-AUTO (Rigaku, 2004)'
_computing_data_collection 'RAPID-AUTO (Rigaku, 2004)'
_computing_data_reduction 'RAPID-AUTO (Rigaku, 2004)'
_computing_molecular_graphics 'SHELXTL (Sheldrick, 2008)'
_computing_publication_material 'SHELXTL (Sheldrick, 2008)'
_computing_structure_refinement 'SHELXTL (Sheldrick, 2008)'
_computing_structure_solution 'SHELXTL (Sheldrick, 2008)'
_diffrn_ambient_temperature 293(2)
_diffrn_measured_fraction_theta_full 0.997
_diffrn_measured_fraction_theta_max 0.997
_diffrn_measurement_device_type 'Rigaku R-AXIS RAPID IP area-detector'
_diffrn_measurement_method '\w Oscillation'
_diffrn_radiation_monochromator graphite
_diffrn_radiation_source 'Rotating Anode'
_diffrn_radiation_type MoK\a
_diffrn_radiation_wavelength 0.71073
_diffrn_reflns_av_R_equivalents 0.0000
_diffrn_reflns_av_sigmaI/netI 0.0325
_diffrn_reflns_limit_h_max 12
_diffrn_reflns_limit_h_min 0
_diffrn_reflns_limit_k_max 7
_diffrn_reflns_limit_k_min 0
_diffrn_reflns_limit_l_max 21
_diffrn_reflns_limit_l_min -22
_diffrn_reflns_number 2253
_diffrn_reflns_theta_full 25.02
_diffrn_reflns_theta_max 25.02
_diffrn_reflns_theta_min 1.92
_diffrn_standards_decay_% 0
_diffrn_standards_number 0
_exptl_absorpt_coefficient_mu 0.514
_exptl_absorpt_correction_T_max 0.9758
_exptl_absorpt_correction_T_min 0.7020
_exptl_absorpt_correction_type multi-scan
_exptl_absorpt_process_details '(ABSCOR; Higashi, 1995)'
_exptl_crystal_colour colorless
_exptl_crystal_density_diffrn 1.567
_exptl_crystal_density_method 'not measured'
_exptl_crystal_description 'thin platelet'
_exptl_crystal_F_000 616
_exptl_crystal_size_max 0.74
_exptl_crystal_size_mid 0.22
_exptl_crystal_size_min 0.05
_refine_diff_density_max 0.239
_refine_diff_density_min -0.337
_refine_ls_extinction_method none
_refine_ls_goodness_of_fit_ref 1.018
_refine_ls_hydrogen_treatment constr
_refine_ls_matrix_type full
_refine_ls_number_parameters 172
_refine_ls_number_reflns 2253
_refine_ls_number_restraints 0
_refine_ls_restrained_S_all 1.018
_refine_ls_R_factor_all 0.0490
_refine_ls_R_factor_gt 0.0362
_refine_ls_shift/su_max 0.000
_refine_ls_shift/su_mean 0.000
_refine_ls_structure_factor_coef Fsqd
_refine_ls_weighting_details 'calc w=1/[\s^2^(Fo^2^)+(0.0589P)^2^+0.0748P] where P=(Fo^2^+2Fc^2^)/3'
_refine_ls_weighting_scheme calc
_refine_ls_wR_factor_gt 0.0900
_refine_ls_wR_factor_ref 0.0956
_reflns_number_gt 1816
_reflns_number_total 2253
_reflns_threshold_expression I>2sigma(I)
_cod_data_source_file hg2669.cif
_cod_data_source_block I
_cod_depositor_comments
;
The following automatic conversions were performed:
'_symmetry_cell_setting' value 'Monoclinic' changed to 'monoclinic'
according to '/home/saulius/struct/CIF-dictionaries/cif_core.dic'
dictionary named 'cif_core.dic' version 2.4.1 from 2010-06-29.

Automatic conversion script
Id: cif_fix_enum 1527 2010-12-29 10:47:43Z saulius 
;
_cod_original_cell_volume 1280.2(4)
_cod_original_sg_symbol_H-M 'P 21/c'
_cod_database_code 2225883
_cod_database_fobs_code 2225883

loop_
_symmetry_equiv_pos_as_xyz
'x, y, z'
'-x, y+1/2, -z+1/2'
'-x, -y, -z'
'x, -y-1/2, z-1/2'

loop_
_atom_site_type_symbol
_atom_site_label
_atom_site_fract_x
_atom_site_fract_y
_atom_site_fract_z
_atom_site_U_iso_or_equiv
_atom_site_adp_type
_atom_site_calc_flag
_atom_site_refinement_flags
_atom_site_occupancy
_atom_site_disorder_assembly
_atom_site_disorder_group
Cl Cl2 0.79559(6) 0.99712(12) 0.32117(3) 0.0704(2) Uani d . 1 . .
Cl Cl1 1.04334(5) 0.97477(8) 0.09915(3) 0.04955(18) Uani d . 1 . .
O O3 0.66872(11) 0.28902(19) -0.04910(7) 0.0376(3) Uani d . 1 . .
O O2 0.66425(13) 0.6226(2) -0.01578(8) 0.0476(4) Uani d . 1 . .
N N1 0.49666(14) 0.1167(2) -0.11561(8) 0.0339(3) Uani d . 1 . .
N N2 0.52884(17) 0.0126(3) -0.17284(9) 0.0438(4) Uani d . 1 . .
N N3 0.39084(16) -0.1726(3) -0.12151(9) 0.0464(4) Uani d . 1 . .
C C1 0.87849(16) 0.6753(3) 0.12208(9) 0.0344(4) Uani d . 1 . .
C C6 0.79694(17) 0.5867(3) 0.16172(10) 0.0415(5) Uani d . 1 . .
H H6A 0.7583 0.4613 0.1466 0.050 Uiso calc R 1 . .
C C4 0.82796(18) 0.8697(4) 0.24517(10) 0.0425(5) Uani d . 1 . .
C C5 0.77190(18) 0.6821(4) 0.22373(10) 0.0451(5) Uani d . 1 . .
H H5A 0.7179 0.6202 0.2506 0.054 Uiso calc R 1 . .
C C3 0.91140(18) 0.9612(3) 0.20703(10) 0.0399(5) Uani d . 1 . .
H H3B 0.9496 1.0869 0.2223 0.048 Uiso calc R 1 . .
C C2 0.93678(16) 0.8624(3) 0.14596(9) 0.0347(4) Uani d . 1 . .
O O1 0.90954(12) 0.5941(2) 0.06039(7) 0.0449(4) Uani d . 1 . .
C C7 0.84682(18) 0.4108(3) 0.02987(11) 0.0427(5) Uani d . 1 . .
H H7A 0.8396 0.3144 0.0687 0.051 Uiso calc R 1 . .
H H7B 0.8964 0.3449 -0.0018 0.051 Uiso calc R 1 . .
C C8 0.71716(17) 0.4595(3) -0.01307(9) 0.0340(4) Uani d . 1 . .
C C9 0.54632(17) 0.3176(3) -0.09501(10) 0.0385(4) Uani d . 1 . .
H H9A 0.4909 0.3915 -0.0687 0.046 Uiso calc R 1 . .
H H9B 0.5539 0.3974 -0.1379 0.046 Uiso calc R 1 . .
C C11 0.41456(18) 0.0036(3) -0.08681(11) 0.0388(4) Uani d . 1 . .
H H11A 0.3792 0.0446 -0.0475 0.047 Uiso calc R 1 . .
C C10 0.4627(2) -0.1587(3) -0.17314(11) 0.0470(5) Uani d . 1 . .
H H10A 0.4651 -0.2639 -0.2068 0.056 Uiso calc R 1 . .

loop_
_atom_site_aniso_label
_atom_site_aniso_U_11
_atom_site_aniso_U_22
_atom_site_aniso_U_33
_atom_site_aniso_U_12
_atom_site_aniso_U_13
_atom_site_aniso_U_23
Cl2 0.0569(4) 0.1092(5) 0.0496(3) -0.0030(3) 0.0214(3) -0.0367(3)
Cl1 0.0582(3) 0.0474(3) 0.0477(3) -0.0075(2) 0.0221(2) -0.0001(2)
O3 0.0317(7) 0.0377(7) 0.0426(7) -0.0016(6) 0.0049(5) -0.0078(6)
O2 0.0464(8) 0.0405(8) 0.0541(8) 0.0036(7) 0.0049(6) -0.0140(7)
N1 0.0339(8) 0.0340(8) 0.0343(8) -0.0040(7) 0.0081(6) -0.0048(7)
N2 0.0538(10) 0.0439(9) 0.0368(9) -0.0011(8) 0.0166(7) -0.0047(7)
N3 0.0482(10) 0.0400(9) 0.0501(10) -0.0091(8) 0.0077(8) -0.0015(8)
C1 0.0277(9) 0.0454(10) 0.0295(9) 0.0023(8) 0.0040(7) -0.0079(8)
C6 0.0319(10) 0.0476(11) 0.0447(11) -0.0079(9) 0.0063(8) -0.0108(9)
C4 0.0337(10) 0.0625(13) 0.0319(9) 0.0053(9) 0.0077(7) -0.0116(9)
C5 0.0304(10) 0.0656(13) 0.0406(10) -0.0045(9) 0.0107(8) -0.0032(10)
C3 0.0365(10) 0.0439(11) 0.0379(10) 0.0012(8) 0.0037(8) -0.0105(8)
C2 0.0309(9) 0.0391(10) 0.0336(9) 0.0012(8) 0.0053(7) -0.0015(8)
O1 0.0374(7) 0.0564(8) 0.0436(7) -0.0089(7) 0.0145(6) -0.0223(7)
C7 0.0360(10) 0.0464(11) 0.0457(11) -0.0004(9) 0.0075(8) -0.0202(9)
C8 0.0350(10) 0.0394(10) 0.0312(9) -0.0045(8) 0.0155(7) -0.0090(8)
C9 0.0328(10) 0.0351(9) 0.0468(11) -0.0031(8) 0.0058(8) -0.0030(8)
C11 0.0361(10) 0.0435(10) 0.0380(10) -0.0053(8) 0.0108(8) -0.0006(8)
C10 0.0603(13) 0.0379(10) 0.0420(11) -0.0002(10) 0.0074(9) -0.0081(9)

loop_
_atom_type_symbol
_atom_type_description
_atom_type_scat_dispersion_real
_atom_type_scat_dispersion_imag
_atom_type_scat_source
C C 0.0033 0.0016 'International Tables Vol C Tables 4.2.6.8 and 6.1.1.4'
H H 0.0000 0.0000 'International Tables Vol C Tables 4.2.6.8 and 6.1.1.4'
N N 0.0061 0.0033 'International Tables Vol C Tables 4.2.6.8 and 6.1.1.4'
O O 0.0106 0.0060 'International Tables Vol C Tables 4.2.6.8 and 6.1.1.4'
Cl Cl 0.1484 0.1585 'International Tables Vol C Tables 4.2.6.8 and 6.1.1.4'

loop_
_geom_angle_atom_site_label_1
_geom_angle_atom_site_label_2
_geom_angle_atom_site_label_3
_geom_angle_site_symmetry_1
_geom_angle_site_symmetry_3
_geom_angle
_geom_angle_publ_flag
C8 O3 C9 . . 114.73(14) ?
C11 N1 N2 . . 109.61(15) ?
C11 N1 C9 . . 129.08(16) ?
N2 N1 C9 . . 121.29(16) ?
C10 N2 N1 . . 101.33(16) ?
C11 N3 C10 . . 102.19(16) ?
O1 C1 C6 . . 125.49(17) ?
O1 C1 C2 . . 115.65(16) ?
C6 C1 C2 . . 118.86(17) ?
C1 C6 C5 . . 120.90(19) ?
C1 C6 H6A . . 119.5 ?
C5 C6 H6A . . 119.5 ?
C5 C4 C3 . . 121.22(17) ?
C5 C4 Cl2 . . 120.53(16) ?
C3 C4 Cl2 . . 118.25(16) ?
C4 C5 C6 . . 119.20(19) ?
C4 C5 H5A . . 120.4 ?
C6 C5 H5A . . 120.4 ?
C2 C3 C4 . . 118.78(18) ?
C2 C3 H3B . . 120.6 ?
C4 C3 H3B . . 120.6 ?
C3 C2 C1 . . 121.00(18) ?
C3 C2 Cl1 . . 118.77(15) ?
C1 C2 Cl1 . . 120.23(14) ?
C1 O1 C7 . . 118.73(15) ?
O1 C7 C8 . . 111.21(16) ?
O1 C7 H7A . . 109.4 ?
C8 C7 H7A . . 109.4 ?
O1 C7 H7B . . 109.4 ?
C8 C7 H7B . . 109.4 ?
H7A C7 H7B . . 108.0 ?
O2 C8 O3 . . 124.25(16) ?
O2 C8 C7 . . 126.51(17) ?
O3 C8 C7 . . 109.23(15) ?
N1 C9 O3 . . 107.39(15) ?
N1 C9 H9A . . 110.2 ?
O3 C9 H9A . . 110.2 ?
N1 C9 H9B . . 110.2 ?
O3 C9 H9B . . 110.2 ?
H9A C9 H9B . . 108.5 ?
N3 C11 N1 . . 110.84(18) ?
N3 C11 H11A . . 124.6 ?
N1 C11 H11A . . 124.6 ?
N2 C10 N3 . . 116.03(17) ?
N2 C10 H10A . . 122.0 ?
N3 C10 H10A . . 122.0 ?

loop_
_geom_bond_atom_site_label_1
_geom_bond_atom_site_label_2
_geom_bond_site_symmetry_2
_geom_bond_distance
_geom_bond_publ_flag
Cl2 C4 . 1.7346(19) ?
Cl1 C2 . 1.7336(19) ?
O3 C8 . 1.343(2) ?
O3 C9 . 1.445(2) ?
O2 C8 . 1.194(2) ?
N1 C11 . 1.339(2) ?
N1 N2 . 1.364(2) ?
N1 C9 . 1.427(2) ?
N2 C10 . 1.316(3) ?
N3 C11 . 1.310(3) ?
N3 C10 . 1.353(3) ?
C1 O1 . 1.366(2) ?
C1 C6 . 1.380(3) ?
C1 C2 . 1.395(3) ?
C6 C5 . 1.384(3) ?
C6 H6A . 0.9300 ?
C4 C5 . 1.378(3) ?
C4 C3 . 1.385(3) ?
C5 H5A . 0.9300 ?
C3 C2 . 1.380(3) ?
C3 H3B . 0.9300 ?
O1 C7 . 1.427(2) ?
C7 C8 . 1.509(3) ?
C7 H7A . 0.9700 ?
C7 H7B . 0.9700 ?
C9 H9A . 0.9700 ?
C9 H9B . 0.9700 ?
C11 H11A . 0.9300 ?
C10 H10A . 0.9300 ?

loop_
_geom_contact_publ_flag
y
y
y
y
y

loop_
_geom_hbond_atom_site_label_D
_geom_hbond_atom_site_label_H
_geom_hbond_atom_site_label_A
_geom_hbond_site_symmetry_A
_geom_hbond_distance_DH
_geom_hbond_distance_HA
_geom_hbond_distance_DA
_geom_hbond_angle_DHA
C6 H6A N3 3_655 0.93 2.45 3.353(3) 164
C7 H7B O1 3_765 0.97 2.58 3.390(2) 142
C9 H9A O2 3_665 0.97 2.52 3.381(3) 148
C11 H11A O2 3_665 0.93 2.54 3.293(2) 139
Cg1 . Cg2 3_655 . . 3.665(2) .

loop_
_geom_torsion_atom_site_label_1
_geom_torsion_atom_site_label_2
_geom_torsion_atom_site_label_3
_geom_torsion_atom_site_label_4
_geom_torsion_site_symmetry_1
_geom_torsion_site_symmetry_2
_geom_torsion_site_symmetry_3
_geom_torsion_site_symmetry_4
_geom_torsion
_geom_torsion_publ_flag
C11 N1 N2 C10 . . . . -0.5(2) ?
C9 N1 N2 C10 . . . . -179.25(16) ?
O1 C1 C6 C5 . . . . 179.94(17) ?
C2 C1 C6 C5 . . . . 0.7(3) ?
C3 C4 C5 C6 . . . . -1.9(3) ?
Cl2 C4 C5 C6 . . . . 178.27(16) ?
C1 C6 C5 C4 . . . . 1.1(3) ?
C5 C4 C3 C2 . . . . 0.9(3) ?
Cl2 C4 C3 C2 . . . . -179.26(14) ?
C4 C3 C2 C1 . . . . 0.9(3) ?
C4 C3 C2 Cl1 . . . . -178.88(14) ?
O1 C1 C2 C3 . . . . 178.97(17) ?
C6 C1 C2 C3 . . . . -1.7(3) ?
O1 C1 C2 Cl1 . . . . -1.2(2) ?
C6 C1 C2 Cl1 . . . . 178.12(15) ?
C6 C1 O1 C7 . . . . 5.1(3) ?
C2 C1 O1 C7 . . . . -175.59(16) ?
C1 O1 C7 C8 . . . . 78.8(2) ?
C9 O3 C8 O2 . . . . 2.2(3) ?
C9 O3 C8 C7 . . . . -177.47(15) ?
O1 C7 C8 O2 . . . . -8.3(3) ?
O1 C7 C8 O3 . . . . 171.40(15) ?
C11 N1 C9 O3 . . . . 98.2(2) ?
N2 N1 C9 O3 . . . . -83.4(2) ?
C8 O3 C9 N1 . . . . -167.03(15) ?
C10 N3 C11 N1 . . . . -0.4(2) ?
N2 N1 C11 N3 . . . . 0.6(2) ?
C9 N1 C11 N3 . . . . 179.20(17) ?
N1 N2 C10 N3 . . . . 0.3(2) ?
C11 N3 C10 N2 . . . . 0.0(2) ?

loop_
_cod_related_entry_id
_cod_related_entry_database
_cod_related_entry_code
1 ChemSpider 24744827
